data_7244439
loop_
_publ_author_name
'Priola, Emanuele'
'Curetti, Nadia'
'Marabello, Domenica'
'Andreo, Jacopo'
'Giordana, Alessia'
'Andreo, Luca'
'Benna, Piera'
'Freire, Paulo Tarso Cavalcante'
'Benzi, Paola'
'Operti, Lorenza'
'Diana, Eliano'

_publ_section_title
;
 Crystal engineering of aurophilic supramolecular architectures and
 coordination polymers based on butterfly-like copper--dicyanoaurate
 complexes: vapochromism, P--T behaviour and multi-metallic cocrystal
 formation
;
_journal_issue 12
_journal_name_full CrystEngComm
_journal_page_first 2336
_journal_page_last 2348
_journal_paper_doi 10.1039/D1CE00964H
_journal_volume 24
_journal_year 2022
_chemical_formula_moiety 'C24 H15 Au2 Cu N8'
_chemical_formula_sum 'C24 H8 Au2 Cu N8'
_chemical_formula_weight 865.86
_space_group_crystal_system triclinic
_space_group_IT_number 2
_space_group_name_Hall '-P 1'
_space_group_name_H-M_alt 'P -1'
_atom_sites_solution_hydrogens geom
_atom_sites_solution_primary iterative
_audit_creation_date 2019-11-28
_audit_creation_method
;
Olex2 1.2
(compiled 2018.05.29 svn.r3508 for OlexSys, GUI svn.r5506)
;
_audit_update_record
;
2022-02-15 deposited with the CCDC.	2022-02-17 downloaded from the CCDC.
;
_cell_angle_alpha 96.68(5)
_cell_angle_beta 104.09(5)
_cell_angle_gamma 104.23(5)
_cell_formula_units_Z 2
_cell_length_a 9.645(5)
_cell_length_b 10.125(6)
_cell_length_c 12.395(6)
_cell_measurement_pressure 1590
_cell_measurement_reflns_used 263
_cell_measurement_temperature 298.00
_cell_measurement_theta_max 15.926
_cell_measurement_theta_min 1.724
_cell_volume 1117.8(11)
_computing_cell_refinement 'CrysAlisPro 1.171.38.46 (Rigaku OD, 2015)'
_computing_data_collection 'CrysAlisPro 1.171.38.46 (Rigaku OD, 2015)'
_computing_data_reduction 'CrysAlisPro 1.171.38.46 (Rigaku OD, 2015)'
_computing_molecular_graphics 'Olex2 (Dolomanov et al., 2009)'
_computing_publication_material 'Olex2 (Dolomanov et al., 2009)'
_computing_structure_refinement 'ShelXL (Sheldrick, 2015)'
_computing_structure_solution 'olex2.solve (Bourhis et al., 2015)'
_diffrn_ambient_pressure 1590
_diffrn_ambient_temperature 298.00
_diffrn_detector_area_resol_mean 10.2890
_diffrn_measured_fraction_theta_full 0.207
_diffrn_measured_fraction_theta_max 0.207
_diffrn_measurement_device 'four-circle diffractometer'
_diffrn_measurement_device_type 'Xcalibur, Ruby, Gemini ultra'
_diffrn_radiation_type MoK\a
_diffrn_radiation_wavelength 0.71073
_diffrn_reflns_av_R_equivalents 0.2633
_diffrn_reflns_av_unetI/netI 0.2691
_diffrn_reflns_Laue_measured_fraction_full 0.207
_diffrn_reflns_Laue_measured_fraction_max 0.207
_diffrn_reflns_limit_h_max 6
_diffrn_reflns_limit_h_min -6
_diffrn_reflns_limit_k_max 4
_diffrn_reflns_limit_k_min -4
_diffrn_reflns_limit_l_max 9
_diffrn_reflns_limit_l_min -9
_diffrn_reflns_number 666
_diffrn_reflns_point_group_measured_fraction_full 0.207
_diffrn_reflns_point_group_measured_fraction_max 0.207
_diffrn_reflns_theta_full 15.926
_diffrn_reflns_theta_max 15.926
_diffrn_reflns_theta_min 1.724
_diffrn_source 'fine-focus sealed X-ray tube'
_diffrn_source_type 'Enhance (Mo) X-ray Source'
_exptl_absorpt_correction_T_max 1.00000
_exptl_absorpt_correction_T_min 0.33829
_exptl_absorpt_correction_type multi-scan
_exptl_absorpt_process_details
;
CrysAlisPro 1.171.38.46 (Rigaku Oxford Diffraction, 2015)
Empirical absorption correction using spherical harmonics,
 implemented in SCALE3 ABSPACK scaling algorithm.
;
_exptl_crystal_colour blue
_exptl_crystal_colour_primary blue
_exptl_crystal_density_diffrn 2.572
_exptl_crystal_description plate
_exptl_crystal_F_000 790
_exptl_crystal_size_max 0.15
_exptl_crystal_size_mid 0.14
_exptl_crystal_size_min 0.12
_refine_diff_density_max 1.222
_refine_diff_density_min -0.895
_refine_diff_density_rms 0.240
_refine_ls_extinction_method none
_refine_ls_goodness_of_fit_ref 1.169
_refine_ls_hydrogen_treatment constr
_refine_ls_matrix_type full
_refine_ls_number_parameters 9
_refine_ls_number_reflns 224
_refine_ls_number_restraints 159
_refine_ls_restrained_S_all 3.326
_refine_ls_R_factor_all 0.2352
_refine_ls_R_factor_gt 0.1856
_refine_ls_shift/su_max 0.002
_refine_ls_shift/su_mean 0.001
_refine_ls_structure_factor_coef Fsqd
_refine_ls_weighting_details 'w=1/[\s^2^(Fo^2^)+(0.1079P)^2^+576.8286P] where P=(Fo^2^+2Fc^2^)/3'
_refine_ls_weighting_scheme calc
_refine_ls_wR_factor_gt 0.3703
_refine_ls_wR_factor_ref 0.4134
_reflns_Friedel_coverage 0.000
_reflns_number_gt 158
_reflns_number_total 224
_reflns_threshold_expression 'I > 2\s(I)'
_cod_data_source_file d1ce00964h2.cif
_cod_data_source_block aucup1
_cod_depositor_comments 'Adding full bibliography for 7244437--7244451.cif.'
_cod_database_code 7244439
_shelx_shelxl_version_number 2018/3
_shelx_space_group_comment
;
The symmetry employed for this shelxl refinement is uniquely defined
by the following loop, which should always be used as a source of
symmetry information in preference to the above space-group names.
They are only intended as comments.
;
_shelx_estimated_absorpt_t_max 0.283
_shelx_estimated_absorpt_t_min 0.227
_olex2_refinement_description
;
1. Fixed Uiso
 At 1.2 times of:
  All C(H) groups
2. Restrained distances
 N4-C4 = N2-C2 = N1-C1
 1.14 with sigma of 0.02
 N3-C3
 1.14 with sigma of 0.02
 Au1-C3 = Au1-C4 = Au2-C2 = Au3-C1
 1.96 with sigma of 0.02
 Au1-N4
 3.11 with sigma of 0.02
 Au2-N2
 3.11 with sigma of 0.02
 Au3-N1
 3.11 with sigma of 0.02
 Au1-N3
 3.11 with sigma of 0.02
 N5-C10 = N5-C14 = C14-C13 = C11-C10 = C12-C11 = C13-C12 = C9-C8 = N6-C9 = N6-
 C5 = C7-C5 = C7-C6
 1.37 with sigma of 0.02
 C6-C8
 1.37 with sigma of 0.02
 N8-C24 = C24-C23 = C23-C22 = C22-C21 = C21-C20 = N8-C20
 1.37 with sigma of 0.02
 N7-C19 = N7-C15 = C16-C15 = C17-C16 = C18-C17 = C19-C18
 1.37 with sigma of 0.02
 C9-C10 = C20-C19
 1.47 with sigma of 0.02
 C8-C11
 3.02 with sigma of 0.02
 C21-C18
 3.02 with sigma of 0.02
 Cu1-N8 = Cu1-N7 = Cu1-N6 = Cu1-N5 = Cu1-N3
 2.01 with sigma of 0.02
 Cu1-C9 = Cu1-C10 = Cu1-C20 = Cu1-C19
 2.84 with sigma of 0.02
 Cu1-C5 = Cu1-C14 = Cu1-C24
 2.96 with sigma of 0.02
 Cu1-C15
 2.96 with sigma of 0.02
 Cu1-C11
 4.17 with sigma of 0.02
 Cu1-C8
 4.17 with sigma of 0.02
 Cu1-C21
 4.17 with sigma of 0.02
 Cu1-C18
 4.17 with sigma of 0.02
 N6-C7
 2.31 with sigma of 0.02
 N6-C8
 2.31 with sigma of 0.02
 C5-C6
 2.31 with sigma of 0.02
 C9-C6
 2.31 with sigma of 0.02
 N5-C11
 2.31 with sigma of 0.02
 N5-C13
 2.31 with sigma of 0.02
 C14-C12
 2.31 with sigma of 0.02
 C10-C12
 2.31 with sigma of 0.02
 N8-C21
 2.31 with sigma of 0.02
 N8-C23
 2.31 with sigma of 0.02
 C24-C22
 2.31 with sigma of 0.02
 C21-C23
 2.31 with sigma of 0.02
 C20-C22
 2.31 with sigma of 0.02
 N7-C18
 2.31 with sigma of 0.02
 C15-C19
 2.31 with sigma of 0.02
 C17-C15
 2.31 with sigma of 0.02
 C16-C18
 2.31 with sigma of 0.02
 N6-C6
 2.71 with sigma of 0.02
 C5-C8
 2.71 with sigma of 0.02
 C7-C9
 2.71 with sigma of 0.02
 C10-C13
 2.71 with sigma of 0.02
 C11-C14
 2.71 with sigma of 0.02
 C12-N5
 2.71 with sigma of 0.02
 N8-C22
 2.71 with sigma of 0.02
 C24-C21
 2.71 with sigma of 0.02
 C23-C20
 2.71 with sigma of 0.02
 N7-C17
 2.71 with sigma of 0.02
 C19-C16
 2.71 with sigma of 0.02
 C15-C18
 2.71 with sigma of 0.02
 N6-C10
 2.37 with sigma of 0.02
 C9-N5
 2.37 with sigma of 0.02
 C15-C10
 4 with sigma of 0.02
 C9-C10
 1.47 with sigma of 0.002
 Cu1-C12
 4.14 with sigma of 0.02
 Cu1-C6
 4.14 with sigma of 0.02
 Au3-C1
 1.94 with sigma of 0.002
 Cu1-Au1
 3.95 with sigma of 0.02
3. Restrained planarity
 C24, N8, C20, C21, C22, C23, C19, C18, C17, C16, C15, N7
 with sigma of 0.1
 C8, C6, C7, C5, N6, C9, C10, N5, C11, C14
 with sigma of 0.1
 C14, C13, C12, C11, C10, N5, C9, N6, C5, C7, C6, C8
 with sigma of 0.1
 Cu1, N5, C10, C11, C12, C13, C14, N6, C9, C8, C6, C7, C5
 with sigma of 0.1
4. Rigid bond restraints
 N5, C14, C13, C12, C11, C10, C9, N6, C5, C7, C6, C8
 with sigma for 1-2 distances of 0.01 and sigma for 1-3 distances of 0.01
 N7, C15, C16, C17, C18, C19, C20, N8, C24, C23, C22, C21
 with sigma for 1-2 distances of 0.01 and sigma for 1-3 distances of 0.01
 Au2, C2, N2
 with sigma for 1-2 distances of 0.01 and sigma for 1-3 distances of 0.01
 N3, C3, Au1, C4, N4
 with sigma for 1-2 distances of 0.01 and sigma for 1-3 distances of 0.01
 Au3, C1, N1
 with sigma for 1-2 distances of 0.01 and sigma for 1-3 distances of 0.01
5. Uiso/Uaniso restraints and constraints
C13 \\sim C14 \\sim C12 \\sim C11 \\sim C10 \\sim N5 \\sim C9 \\sim N6 \\sim C5
\\sim C7 \\sim C6 \\sim C8: within 1.7A with sigma of 0.04 and sigma for
terminal atoms of 0.08
N8 \\sim C24 \\sim C23 \\sim C22 \\sim C21 \\sim C20 \\sim C19 \\sim C18 \\sim
C17 \\sim C16 \\sim C15 \\sim N7: within 1.7A with sigma of 0.04 and sigma for
terminal atoms of 0.08
Au2 \\sim C2 \\sim N2: within 1.7A with sigma of 0.04 and sigma for terminal
atoms of 0.08
N3 \\sim C3 \\sim Au1 \\sim C4 \\sim N4: within 1.7A with sigma of 0.04 and
sigma for terminal atoms of 0.08
Au3 \\sim C1 \\sim N1: within 1.7A with sigma of 0.04 and sigma for terminal
atoms of 0.08
N2 \\sim C2 \\sim Au2 \\sim Au1 \\sim C4 \\sim N4 \\sim C3 \\sim N3 \\sim Cu1
\\sim N5 \\sim C14 \\sim C10 \\sim C9 \\sim N6 \\sim C5 \\sim C7 \\sim C6 \\sim
C8 \\sim C11 \\sim C12 \\sim C13: within 1.7A with sigma of 0.004 and sigma for
terminal atoms of 0.008
: with sigma of 0.1 and sigma for terminal atoms of 0.2
: with sigma of 0.1 and sigma for terminal atoms of 0.2
: with sigma of 0.1 and sigma for terminal atoms of 0.2
: with sigma of 0.1 and sigma for terminal atoms of 0.2
: with sigma of 0.1 and sigma for terminal atoms of 0.2
6. Others
 Fixed Uiso: Au1(0.08649) Au2(0.0311) N1(0.05015) N2(0.04888) N3(0.04977)
 N4(0.04944) N5(0.05017) N6(0.0498) N7(0.04994) N8(0.05013) C1(0.05) C2(0.05)
 C3(0.05) C4(0.05) C5(0.05) C6(0.05) C7(0.05) C8(0.05) C9(0.05) C10(0.05)
 C11(0.05) C12(0.05) C13(0.05) C14(0.05) C15(0.05) C16(0.05) C17(0.05)
 C18(0.05) C19(0.05) C20(0.05) C21(0.05) C22(0.05) C23(0.05) C24(0.05)
 Fixed X: N1(0.653901) N2(0.95176) N3(0.719509) N4(0.52484) N5(0.9837)
 N6(0.780709) N7(0.771649) N8(0.55718) C1(0.78556) C2(0.990769) C3(0.711341)
 C4(0.588901) C5(0.65283) C6(0.795589) C7(0.658061) C8(0.93094) C9(0.915509)
 C10(1.034729) C11(1.180429) C12(1.25939) C13(1.22352) C14(1.07918)
 C15(0.895361) C16(0.88703) C17(0.755301) C18(0.631061) C19(0.64283)
 C20(0.51914) C21(0.376809) C22(0.27224) C23(0.31207) C24(0.45391)
 Fixed Y: N1(0.92153) N2(0.778629) N3(0.365841) N4(0.51415) N5(0.321291)
 N6(0.2321) N7(0.05931) N8(0.16454) C1(0.960589) C2(0.67291) C3(0.38877)
 C4(0.501281) C5(0.17782) C6(0.222529) C7(0.17212) C8(0.27817) C9(0.28121)
 C10(0.33293) C11(0.38813) C12(0.425941) C13(0.41986) C14(0.36499) C15(0.0176)
 C16(-0.10215) C17(-0.178069) C18(-0.13631) C19(-0.012171) C20(0.044) C21(-
 0.010331) C22(0.05214) C23(0.17533) C24(0.230439)
 Fixed Z: N1(-0.062491) N2(0.441489) N3(0.734569) N4(0.263381) N5(0.91169)
 N6(0.99821) N7(0.7584) N8(0.76006) C1(-0.017891) C2(0.44039) C3(0.64479)
 C4(0.35215) C5(1.02662) C6(1.202729) C7(1.13356) C8(1.19264) C9(1.07809)
 C10(1.025921) C11(1.083409) C12(1.01117) C13(0.89929) C14(0.848391)
 C15(0.76225) C16(0.69517) C17(0.623961) C18(0.620221) C19(0.68239)
 C20(0.68635) C21(0.620681) C22(0.63464) C23(0.704909) C24(0.770509)
7.a Aromatic/amide H refined with riding coordinates:
 C5(H5), C6(H6), C7(H7), C8(H8), C11(H11), C12(H12), C13(H13), C14(H14),
 C15(H15), C16(H16), C17(H17), C18(H18), C21(H21), C22(H22), C23(H23)
;
_olex2_submission_special_instructions 'No special instructions were received'

loop_
_space_group_symop_operation_xyz
'x, y, z'
'-x, -y, -z'

loop_
_atom_site_label
_atom_site_type_symbol
_atom_site_fract_x
_atom_site_fract_y
_atom_site_fract_z
_atom_site_U_iso_or_equiv
_atom_site_adp_type
_atom_site_occupancy
_atom_site_site_symmetry_order
_atom_site_calc_flag
_atom_site_refinement_flags_posn
_atom_site_refinement_flags_adp
_atom_site_refinement_flags_occupancy
_atom_site_disorder_assembly
_atom_site_disorder_group
Au1 Au 0.6669(17) 0.415(2) 0.4997(8) 0.086 Uiso 1 1 d D U . . .
Au2 Au 1.000000 0.500000 0.500000 0.031 Uiso 1 2 d DS TU P . .
Au3 Au 1.000000 1.000000 0.000000 0.076(9) Uiso 1 2 d DS TU P . .
Cu1 Cu 0.7760(8) 0.2472(7) 0.8367(6) 0.088(18) Uiso 1 1 d D U . . .
N1 N 0.653901 0.921530 -0.062491 0.050 Uiso 1 1 d D U . . .
N2 N 0.951760 0.778629 0.441489 0.049 Uiso 1 1 d D U . . .
N3 N 0.719509 0.365841 0.734569 0.050 Uiso 1 1 d D U . . .
N4 N 0.524840 0.514150 0.263381 0.049 Uiso 1 1 d D U . . .
N5 N 0.983700 0.321291 0.911690 0.050 Uiso 1 1 d D U . . .
N6 N 0.780709 0.232100 0.998210 0.050 Uiso 1 1 d D U . . .
N7 N 0.771649 0.059310 0.758400 0.050 Uiso 1 1 d D U . . .
N8 N 0.557180 0.164540 0.760060 0.050 Uiso 1 1 d D U . . .
C1 C 0.785560 0.960589 -0.017891 0.050 Uiso 1 1 d D U . . .
C2 C 0.990769 0.672910 0.440390 0.050 Uiso 1 1 d D U . . .
C3 C 0.711341 0.388770 0.644790 0.050 Uiso 1 1 d D U . . .
C4 C 0.588901 0.501281 0.352150 0.050 Uiso 1 1 d D U . . .
C5 C 0.652830 0.177820 1.026619 0.050 Uiso 1 1 d D U . . .
H5 H 0.562104 0.144885 0.970690 0.060 Uiso 1 1 calc R . . . .
C6 C 0.795589 0.222529 1.202728 0.050 Uiso 1 1 d D U . . .
H6 H 0.797821 0.217661 1.277570 0.060 Uiso 1 1 calc R . . . .
C7 C 0.658061 0.172120 1.133560 0.050 Uiso 1 1 d D U . . .
H7 H 0.574690 0.136737 1.157697 0.060 Uiso 1 1 calc R . . . .
C8 C 0.930940 0.278170 1.192640 0.050 Uiso 1 1 d D U . . .
H8 H 1.019358 0.309245 1.251051 0.060 Uiso 1 1 calc R . . . .
C9 C 0.915509 0.281210 1.078091 0.050 Uiso 1 1 d D U . . .
C10 C 1.034729 0.332930 1.025921 0.050 Uiso 1 1 d D U . . .
C11 C 1.180429 0.388130 1.083408 0.050 Uiso 1 1 d D U . . .
H11 H 1.219859 0.398313 1.161240 0.060 Uiso 1 1 calc R . . . .
C12 C 1.259390 0.425941 1.011169 0.050 Uiso 1 1 d D U . . .
H12 H 1.360779 0.464667 1.046517 0.060 Uiso 1 1 calc R . . . .
C13 C 1.223520 0.419860 0.899290 0.050 Uiso 1 1 d D U . . .
H13 H 1.293123 0.451117 0.860809 0.060 Uiso 1 1 calc R . . . .
C14 C 1.079180 0.364990 0.848391 0.050 Uiso 1 1 d D U . . .
H14 H 1.042677 0.356086 0.770404 0.060 Uiso 1 1 calc R . . . .
C15 C 0.895361 0.017600 0.762250 0.050 Uiso 1 1 d D U . . .
H15 H 0.986703 0.071073 0.811037 0.060 Uiso 1 1 calc R . . . .
C16 C 0.887030 -0.102150 0.695170 0.050 Uiso 1 1 d D U . . .
H16 H 0.972073 -0.131147 0.698675 0.060 Uiso 1 1 calc R . . . .
C17 C 0.755301 -0.178069 0.623961 0.050 Uiso 1 1 d D U . . .
H17 H 0.749091 -0.259324 0.577149 0.060 Uiso 1 1 calc R . . . .
C18 C 0.631061 -0.136310 0.620221 0.050 Uiso 1 1 d D U . . .
H18 H 0.538405 -0.192322 0.575373 0.060 Uiso 1 1 calc R . . . .
C19 C 0.642830 -0.012171 0.682390 0.050 Uiso 1 1 d D U . . .
C20 C 0.519140 0.044000 0.686350 0.050 Uiso 1 1 d D U . . .
C21 C 0.376809 -0.010331 0.620681 0.050 Uiso 1 1 d D U . . .
H21 H 0.351196 -0.090266 0.566239 0.060 Uiso 1 1 calc R . . . .
C22 C 0.272240 0.052140 0.634640 0.050 Uiso 1 1 d D U . . .
H22 H 0.172501 0.010006 0.595645 0.060 Uiso 1 1 calc R . . . .
C23 C 0.312070 0.175330 0.704909 0.050 Uiso 1 1 d D U . . .
H23 H 0.241516 0.222729 0.708289 0.060 Uiso 1 1 calc R . . . .
C24 C 0.453910 0.230439 0.770509 0.050 Uiso 1 1 d D U . . .

loop_
_atom_type_symbol
_atom_type_description
_atom_type_scat_dispersion_real
_atom_type_scat_dispersion_imag
_atom_type_scat_source
C C 0.0033 0.0016 'International Tables Vol C Tables 4.2.6.8 and 6.1.1.4'
H H 0.0000 0.0000 'International Tables Vol C Tables 4.2.6.8 and 6.1.1.4'
Au Au -2.0133 8.8022 'International Tables Vol C Tables 4.2.6.8 and 6.1.1.4'
Cu Cu 0.3201 1.2651 'International Tables Vol C Tables 4.2.6.8 and 6.1.1.4'
N N 0.0061 0.0033 'International Tables Vol C Tables 4.2.6.8 and 6.1.1.4'

loop_
_geom_angle_atom_site_label_1
_geom_angle_atom_site_label_2
_geom_angle_atom_site_label_3
_geom_angle
_geom_angle_site_symmetry_1
_geom_angle_site_symmetry_3
_geom_angle_publ_flag
Au1 Au1 Cu1 107.5(4) 2_666 . ?
Au2 Au1 Au1 139.7(8) . 2_666 ?
Au2 Au1 Cu1 92.5(3) . . ?
Au2 Au1 N4 98.2(3) . . ?
Au2 Au1 C2 33.9(2) . 2_766 ?
Au2 Au1 C4 142.7(5) . 2_666 ?
Au2 Au1 C18 135.8(7) . 2_656 ?
N3 Au1 Au1 96.6(6) . 2_666 ?
N3 Au1 Au2 96.7(4) . . ?
N3 Au1 Cu1 13.22(19) . . ?
N3 Au1 N4 160.6(8) . . ?
N3 Au1 C2 75.1(3) . 2_766 ?
N3 Au1 C4 64.4(3) . 2_666 ?
N3 Au1 C18 97.5(4) . 2_656 ?
N4 Au1 Au1 64.0(3) . 2_666 ?
N4 Au1 Cu1 169.3(5) . . ?
N4 Au1 C2 123.7(4) . 2_766 ?
N4 Au1 C4 96.3(5) . 2_666 ?
N4 Au1 C18 80.3(3) . 2_656 ?
C2 Au1 Au1 165.9(7) 2_766 2_666 ?
C2 Au1 Cu1 66.1(2) 2_766 . ?
C2 Au1 C4 138.9(3) 2_766 2_666 ?
C3 Au1 Au1 99.2(8) . 2_666 ?
C3 Au1 Au2 93.2(6) . . ?
C3 Au1 Cu1 13.0(4) . . ?
C3 Au1 N3 3.52(19) . . ?
C3 Au1 N4 162.9(11) . . ?
C3 Au1 C2 72.1(5) . 2_766 ?
C3 Au1 C4 160.4(13) . . ?
C3 Au1 C4 67.1(5) . 2_666 ?
C3 Au1 C18 100.4(6) . 2_656 ?
C4 Au1 Au1 63.6(5) . 2_666 ?
C4 Au1 Au1 32.5(2) 2_666 2_666 ?
C4 Au1 Au2 95.0(4) . . ?
C4 Au1 Cu1 75.0(2) 2_666 . ?
C4 Au1 Cu1 171.1(8) . . ?
C4 Au1 N3 159.0(10) . . ?
C4 Au1 N4 5.92(15) . . ?
C4 Au1 C2 122.6(6) . 2_766 ?
C4 Au1 C4 96.1(7) . 2_666 ?
C4 Au1 C18 86.0(4) . 2_656 ?
C18 Au1 Au1 79.3(4) 2_656 2_666 ?
C18 Au1 Cu1 92.0(3) 2_656 . ?
C18 Au1 C2 112.7(6) 2_656 2_766 ?
C18 Au1 C4 80.6(3) 2_656 2_666 ?
Au1 Au2 Au1 180.0 2_766 . ?
Au1 Au2 C3 29.35(15) . . ?
Au1 Au2 C3 29.35(15) 2_766 2_766 ?
Au1 Au2 C3 150.65(15) 2_766 . ?
Au1 Au2 C3 150.65(15) . 2_766 ?
N2 Au2 Au1 93.2(4) . 2_766 ?
N2 Au2 Au1 86.8(4) . . ?
N2 Au2 Au1 93.2(4) 2_766 . ?
N2 Au2 Au1 86.8(4) 2_766 2_766 ?
N2 Au2 N2 180.0 2_766 . ?
N2 Au2 C3 101.85(4) . . ?
N2 Au2 C3 78.15(4) 2_766 . ?
N2 Au2 C3 78.15(4) . 2_766 ?
N2 Au2 C3 101.85(4) 2_766 2_766 ?
C2 Au2 Au1 94.7(3) . . ?
C2 Au2 Au1 85.3(3) . 2_766 ?
C2 Au2 Au1 85.3(3) 2_766 . ?
C2 Au2 Au1 94.7(3) 2_766 2_766 ?
C2 Au2 N2 168.755(9) 2_766 . ?
C2 Au2 N2 168.754(9) . 2_766 ?
C2 Au2 N2 11.246(9) . . ?
C2 Au2 N2 11.245(9) 2_766 2_766 ?
C2 Au2 C2 180.0 . 2_766 ?
C2 Au2 C3 112.42(4) 2_766 2_766 ?
C2 Au2 C3 67.58(4) . 2_766 ?
C2 Au2 C3 112.42(4) . . ?
C2 Au2 C3 67.58(4) 2_766 . ?
C3 Au2 C3 180.0 2_766 . ?
Cu1 Au3 Cu1 180.0 2_766 1_564 ?
N1 Au3 Cu1 120.25(12) 2_775 1_564 ?
N1 Au3 Cu1 59.75(12) 2_775 2_766 ?
N1 Au3 Cu1 59.75(12) . 1_564 ?
N1 Au3 Cu1 120.25(12) . 2_766 ?
N1 Au3 N1 180.0 . 2_775 ?
N1 Au3 N5 86.40(5) 2_775 2_766 ?
N1 Au3 N5 93.60(5) 2_775 1_564 ?
N1 Au3 N5 93.60(5) . 2_766 ?
N1 Au3 N5 86.40(5) . 1_564 ?
N1 Au3 N6 126.49(4) 2_775 1_564 ?
N1 Au3 N6 126.49(4) . 2_766 ?
N1 Au3 N6 53.51(4) 2_775 2_766 ?
N1 Au3 N6 53.51(4) . 1_564 ?
N1 Au3 N7 55.01(4) 2_775 2_766 ?
N1 Au3 N7 124.99(4) . 2_766 ?
N1 Au3 N7 55.01(4) . 1_564 ?
N1 Au3 N7 124.99(4) 2_775 1_564 ?
N1 Au3 C8 102.85(6) . 2_766 ?
N1 Au3 C8 77.15(6) . 1_564 ?
N1 Au3 C8 102.85(6) 2_775 1_564 ?
N1 Au3 C8 77.15(6) 2_775 2_766 ?
N1 Au3 C9 73.56(6) 2_775 2_766 ?
N1 Au3 C9 106.44(6) 2_775 1_564 ?
N1 Au3 C9 106.44(6) . 2_766 ?
N1 Au3 C9 73.56(6) . 1_564 ?
N1 Au3 C10 86.87(6) . 2_766 ?
N1 Au3 C10 93.13(6) . 1_564 ?
N1 Au3 C10 86.87(6) 2_775 1_564 ?
N1 Au3 C10 93.13(6) 2_775 2_766 ?
N1 Au3 C16 103.41(6) . 2_766 ?
N1 Au3 C16 76.59(6) . 1_564 ?
N1 Au3 C16 103.41(6) 2_775 1_564 ?
N1 Au3 C16 76.59(6) 2_775 2_766 ?
N5 Au3 Cu1 152.24(11) 2_766 1_564 ?
N5 Au3 Cu1 27.76(11) 2_766 2_766 ?
N5 Au3 Cu1 152.24(11) 1_564 2_766 ?
N5 Au3 Cu1 27.76(10) 1_564 1_564 ?
N5 Au3 N5 180.0 1_564 2_766 ?
N5 Au3 C8 119.61(4) 2_766 1_564 ?
N5 Au3 C8 60.39(4) 1_564 1_564 ?
N5 Au3 C8 119.61(4) 1_564 2_766 ?
N5 Au3 C8 60.39(4) 2_766 2_766 ?
N5 Au3 C16 101.77(5) 2_766 1_564 ?
N5 Au3 C16 101.77(5) 1_564 2_766 ?
N5 Au3 C16 78.23(5) 1_564 1_564 ?
N5 Au3 C16 78.23(5) 2_766 2_766 ?
N6 Au3 Cu1 150.48(12) 2_766 1_564 ?
N6 Au3 Cu1 29.52(12) 1_564 1_564 ?
N6 Au3 Cu1 150.48(12) 1_564 2_766 ?
N6 Au3 Cu1 29.52(12) 2_766 2_766 ?
N6 Au3 N5 139.05(3) 1_564 2_766 ?
N6 Au3 N5 40.95(3) 2_766 2_766 ?
N6 Au3 N5 139.05(3) 2_766 1_564 ?
N6 Au3 N5 40.95(3) 1_564 1_564 ?
N6 Au3 N6 180.0 2_766 1_564 ?
N6 Au3 C8 38.48(3) 1_564 1_564 ?
N6 Au3 C8 141.52(3) 1_564 2_766 ?
N6 Au3 C8 141.52(3) 2_766 1_564 ?
N6 Au3 C8 38.48(3) 2_766 2_766 ?
N6 Au3 C16 93.92(5) 2_766 2_766 ?
N6 Au3 C16 86.08(5) 1_564 2_766 ?
N6 Au3 C16 93.92(5) 1_564 1_564 ?
N6 Au3 C16 86.08(5) 2_766 1_564 ?
N7 Au3 Cu1 29.52(9) 1_564 1_564 ?
N7 Au3 Cu1 150.48(9) 1_564 2_766 ?
N7 Au3 Cu1 29.52(9) 2_766 2_766 ?
N7 Au3 Cu1 150.48(9) 2_766 1_564 ?
N7 Au3 N5 129.35(5) 2_766 1_564 ?
N7 Au3 N5 129.35(5) 1_564 2_766 ?
N7 Au3 N5 50.65(5) 1_564 1_564 ?
N7 Au3 N5 50.65(5) 2_766 2_766 ?
N7 Au3 N6 55.16(4) 1_564 1_564 ?
N7 Au3 N6 55.16(4) 2_766 2_766 ?
N7 Au3 N6 124.84(4) 1_564 2_766 ?
N7 Au3 N6 124.84(4) 2_766 1_564 ?
N7 Au3 N7 180.0 1_564 2_766 ?
N7 Au3 C8 93.33(5) 2_766 2_766 ?
N7 Au3 C8 86.67(5) 2_766 1_564 ?
N7 Au3 C8 93.33(5) 1_564 1_564 ?
N7 Au3 C8 86.67(5) 1_564 2_766 ?
N7 Au3 C16 38.77(3) 2_766 2_766 ?
N7 Au3 C16 38.77(3) 1_564 1_564 ?
N7 Au3 C16 141.23(3) 1_564 2_766 ?
N7 Au3 C16 141.23(3) 2_766 1_564 ?
C1 Au3 Cu1 118.42(12) . 2_766 ?
C1 Au3 Cu1 61.58(12) 2_775 2_766 ?
C1 Au3 Cu1 118.42(12) 2_775 1_564 ?
C1 Au3 Cu1 61.58(12) . 1_564 ?
C1 Au3 N1 172.263(6) 2_775 . ?
C1 Au3 N1 7.737(6) 2_775 2_775 ?
C1 Au3 N1 172.263(6) . 2_775 ?
C1 Au3 N1 7.737(6) . . ?
C1 Au3 N5 93.12(5) . 2_766 ?
C1 Au3 N5 86.88(5) . 1_564 ?
C1 Au3 N5 86.88(5) 2_775 2_766 ?
C1 Au3 N5 93.12(5) 2_775 1_564 ?
C1 Au3 N6 50.81(4) 2_775 2_766 ?
C1 Au3 N6 129.19(4) . 2_766 ?
C1 Au3 N6 129.19(4) 2_775 1_564 ?
C1 Au3 N6 50.81(4) . 1_564 ?
C1 Au3 N7 60.77(4) 2_775 2_766 ?
C1 Au3 N7 119.23(4) . 2_766 ?
C1 Au3 N7 60.77(4) . 1_564 ?
C1 Au3 N7 119.23(4) 2_775 1_564 ?
C1 Au3 C1 180.0 2_775 . ?
C1 Au3 C8 109.30(6) 2_775 1_564 ?
C1 Au3 C8 70.70(6) . 1_564 ?
C1 Au3 C8 109.30(6) . 2_766 ?
C1 Au3 C8 70.70(6) 2_775 2_766 ?
C1 Au3 C9 69.20(5) . 1_564 ?
C1 Au3 C9 69.20(5) 2_775 2_766 ?
C1 Au3 C9 110.80(5) . 2_766 ?
C1 Au3 C9 110.80(5) 2_775 1_564 ?
C1 Au3 C10 89.28(5) 2_775 1_564 ?
C1 Au3 C10 89.28(5) . 2_766 ?
C1 Au3 C10 90.72(5) . 1_564 ?
C1 Au3 C10 90.72(5) 2_775 2_766 ?
C1 Au3 C15 80.01(5) . 1_564 ?
C1 Au3 C15 80.01(5) 2_775 2_766 ?
C1 Au3 C15 99.99(5) 2_775 1_564 ?
C1 Au3 C15 99.99(5) . 2_766 ?
C1 Au3 C16 84.26(6) 2_775 2_766 ?
C1 Au3 C16 95.74(6) 2_775 1_564 ?
C1 Au3 C16 95.74(6) . 2_766 ?
C1 Au3 C16 84.26(6) . 1_564 ?
C8 Au3 Cu1 114.74(11) 2_766 1_564 ?
C8 Au3 Cu1 114.74(11) 1_564 2_766 ?
C8 Au3 Cu1 65.26(11) 1_564 1_564 ?
C8 Au3 Cu1 65.26(11) 2_766 2_766 ?
C8 Au3 C8 180.0 2_766 1_564 ?
C9 Au3 Cu1 135.13(10) 1_564 2_766 ?
C9 Au3 Cu1 135.13(10) 2_766 1_564 ?
C9 Au3 Cu1 44.87(10) 1_564 1_564 ?
C9 Au3 Cu1 44.87(10) 2_766 2_766 ?
C9 Au3 N5 40.09(3) 1_564 1_564 ?
C9 Au3 N5 40.09(3) 2_766 2_766 ?
C9 Au3 N5 139.91(3) 1_564 2_766 ?
C9 Au3 N5 139.91(3) 2_766 1_564 ?
C9 Au3 N6 157.25(2) 1_564 2_766 ?
C9 Au3 N6 157.25(2) 2_766 1_564 ?
C9 Au3 N6 22.75(2) 2_766 2_766 ?
C9 Au3 N6 22.75(2) 1_564 1_564 ?
C9 Au3 N7 73.98(5) 1_564 1_564 ?
C9 Au3 N7 106.02(5) 2_766 1_564 ?
C9 Au3 N7 73.98(5) 2_766 2_766 ?
C9 Au3 N7 106.02(5) 1_564 2_766 ?
C9 Au3 C8 158.654(17) 2_766 1_564 ?
C9 Au3 C8 158.654(17) 1_564 2_766 ?
C9 Au3 C8 21.346(16) 2_766 2_766 ?
C9 Au3 C8 21.346(16) 1_564 1_564 ?
C9 Au3 C9 180.0 2_766 1_564 ?
C9 Au3 C10 26.01(2) 2_766 2_766 ?
C9 Au3 C10 153.99(2) 2_766 1_564 ?
C9 Au3 C10 153.99(2) 1_564 2_766 ?
C9 Au3 C10 26.01(2) 1_564 1_564 ?
C9 Au3 C16 111.36(5) 1_564 1_564 ?
C9 Au3 C16 68.64(5) 2_766 1_564 ?
C9 Au3 C16 68.64(5) 1_564 2_766 ?
C9 Au3 C16 111.36(5) 2_766 2_766 ?
C10 Au3 Cu1 43.72(10) 2_766 2_766 ?
C10 Au3 Cu1 136.28(10) 1_564 2_766 ?
C10 Au3 Cu1 136.28(10) 2_766 1_564 ?
C10 Au3 Cu1 43.72(10) 1_564 1_564 ?
C10 Au3 N5 22.363(19) 1_564 1_564 ?
C10 Au3 N5 157.637(19) 2_766 1_564 ?
C10 Au3 N5 157.637(19) 1_564 2_766 ?
C10 Au3 N5 22.363(19) 2_766 2_766 ?
C10 Au3 N6 39.91(3) 2_766 2_766 ?
C10 Au3 N6 140.09(3) 2_766 1_564 ?
C10 Au3 N6 140.09(3) 1_564 2_766 ?
C10 Au3 N6 39.91(3) 1_564 1_564 ?
C10 Au3 N7 108.84(6) 1_564 2_766 ?
C10 Au3 N7 71.16(6) 2_766 2_766 ?
C10 Au3 N7 108.84(6) 2_766 1_564 ?
C10 Au3 N7 71.16(6) 1_564 1_564 ?
C10 Au3 C8 41.98(3) 2_766 2_766 ?
C10 Au3 C8 138.02(3) 1_564 2_766 ?
C10 Au3 C8 41.98(3) 1_564 1_564 ?
C10 Au3 C8 138.02(3) 2_766 1_564 ?
C10 Au3 C10 180.0 2_766 1_564 ?
C10 Au3 C16 100.54(5) 1_564 1_564 ?
C10 Au3 C16 100.54(5) 2_766 2_766 ?
C10 Au3 C16 79.46(5) 1_564 2_766 ?
C10 Au3 C16 79.46(5) 2_766 1_564 ?
C15 Au3 Cu1 46.82(11) 2_766 2_766 ?
C15 Au3 Cu1 46.82(11) 1_564 1_564 ?
C15 Au3 Cu1 133.18(11) 1_564 2_766 ?
C15 Au3 Cu1 133.18(11) 2_766 1_564 ?
C15 Au3 N1 106.79(5) 2_766 . ?
C15 Au3 N1 73.21(5) 1_564 . ?
C15 Au3 N1 73.21(5) 2_766 2_775 ?
C15 Au3 N1 106.79(5) 1_564 2_775 ?
C15 Au3 N5 57.95(5) 2_766 2_766 ?
C15 Au3 N5 122.05(5) 2_766 1_564 ?
C15 Au3 N5 122.05(5) 1_564 2_766 ?
C15 Au3 N5 57.95(5) 1_564 1_564 ?
C15 Au3 N6 75.47(4) 2_766 2_766 ?
C15 Au3 N6 104.53(4) 2_766 1_564 ?
C15 Au3 N6 104.53(4) 1_564 2_766 ?
C15 Au3 N6 75.47(4) 1_564 1_564 ?
C15 Au3 N7 22.367(18) 2_766 2_766 ?
C15 Au3 N7 22.367(18) 1_564 1_564 ?
C15 Au3 N7 157.633(18) 1_564 2_766 ?
C15 Au3 N7 157.633(18) 2_766 1_564 ?
C15 Au3 C8 68.04(4) 2_766 1_564 ?
C15 Au3 C8 111.96(4) 2_766 2_766 ?
C15 Au3 C8 111.96(4) 1_564 1_564 ?
C15 Au3 C8 68.04(4) 1_564 2_766 ?
C15 Au3 C9 91.04(5) 2_766 2_766 ?
C15 Au3 C9 88.96(5) 2_766 1_564 ?
C15 Au3 C9 91.04(5) 1_564 1_564 ?
C15 Au3 C9 88.96(5) 1_564 2_766 ?
C15 Au3 C10 99.68(6) 2_766 1_564 ?
C15 Au3 C10 80.32(6) 1_564 1_564 ?
C15 Au3 C10 80.32(6) 2_766 2_766 ?
C15 Au3 C10 99.68(6) 1_564 2_766 ?
C15 Au3 C15 180.0 2_766 1_564 ?
C15 Au3 C16 159.276(16) 1_564 2_766 ?
C15 Au3 C16 159.276(16) 2_766 1_564 ?
C15 Au3 C16 20.724(16) 1_564 1_564 ?
C15 Au3 C16 20.724(16) 2_766 2_766 ?
C16 Au3 Cu1 113.38(11) 1_564 2_766 ?
C16 Au3 Cu1 113.38(11) 2_766 1_564 ?
C16 Au3 Cu1 66.62(11) 2_766 2_766 ?
C16 Au3 Cu1 66.62(11) 1_564 1_564 ?
C16 Au3 C8 131.78(4) 2_766 2_766 ?
C16 Au3 C8 48.22(4) 2_766 1_564 ?
C16 Au3 C8 48.22(4) 1_564 2_766 ?
C16 Au3 C8 131.78(4) 1_564 1_564 ?
C16 Au3 C16 180.0 2_766 1_564 ?
Au3 Cu1 Au1 143.8(3) 1_546 . ?
N1 Cu1 Au1 137.3(3) 1_546 . ?
N1 Cu1 Au3 46.78(9) 1_546 1_546 ?
N1 Cu1 C12 118.5(2) 1_546 2_767 ?
N3 Cu1 Au1 20.6(3) . . ?
N3 Cu1 Au3 161.3(4) . 1_546 ?
N3 Cu1 N1 145.8(3) . 1_546 ?
N3 Cu1 N6 136.3(4) . . ?
N3 Cu1 N7 113.8(3) . . ?
N3 Cu1 N8 73.5(2) . . ?
N3 Cu1 C1 164.3(3) . 1_546 ?
N3 Cu1 C3 13.11(9) . . ?
N3 Cu1 C5 126.8(3) . . ?
N3 Cu1 C9 136.0(3) . . ?
N3 Cu1 C10 123.7(3) . . ?
N3 Cu1 C11 54.74(17) . 2_767 ?
N3 Cu1 C12 68.0(2) . 2_767 ?
N3 Cu1 C14 89.7(3) . . ?
N3 Cu1 C15 120.3(3) . . ?
N3 Cu1 C19 98.1(2) . . ?
N3 Cu1 C20 83.3(2) . . ?
N3 Cu1 C24 64.6(2) . . ?
N5 Cu1 Au1 109.0(4) . . ?
N5 Cu1 Au3 60.97(19) . 1_546 ?
N5 Cu1 N1 105.9(3) . 1_546 ?
N5 Cu1 N3 108.1(4) . . ?
N5 Cu1 N6 78.6(2) . . ?
N5 Cu1 N7 100.4(3) . . ?
N5 Cu1 N8 178.3(5) . . ?
N5 Cu1 C1 87.1(2) . 1_546 ?
N5 Cu1 C3 106.9(3) . . ?
N5 Cu1 C5 101.9(3) . . ?
N5 Cu1 C9 54.02(17) . . ?
N5 Cu1 C10 24.44(10) . . ?
N5 Cu1 C11 76.7(2) . 2_767 ?
N5 Cu1 C12 85.0(2) . 2_767 ?
N5 Cu1 C14 25.23(13) . . ?
N5 Cu1 C15 78.3(2) . . ?
N5 Cu1 C19 124.9(3) . . ?
N5 Cu1 C20 154.3(4) . . ?
N5 Cu1 C24 158.4(3) . . ?
N6 Cu1 Au1 156.5(4) . . ?
N6 Cu1 Au3 59.51(18) . 1_546 ?
N6 Cu1 N1 54.69(19) . 1_546 ?
N6 Cu1 N7 106.8(4) . . ?
N6 Cu1 C1 49.25(17) . 1_546 ?
N6 Cu1 C3 149.4(3) . . ?
N6 Cu1 C5 23.27(12) . . ?
N6 Cu1 C9 24.60(8) . . ?
N6 Cu1 C10 54.16(15) . . ?
N6 Cu1 C11 87.2(2) . 2_767 ?
N6 Cu1 C12 69.8(2) . 2_767 ?
N6 Cu1 C14 103.8(2) . . ?
N6 Cu1 C15 103.4(3) . . ?
N6 Cu1 C19 113.3(3) . . ?
N6 Cu1 C20 109.5(3) . . ?
N6 Cu1 C24 93.1(3) . . ?
N7 Cu1 Au1 93.8(4) . . ?
N7 Cu1 Au3 57.91(18) . 1_546 ?
N7 Cu1 N1 55.97(19) . 1_546 ?
N7 Cu1 C1 57.59(19) . 1_546 ?
N7 Cu1 C3 101.8(3) . . ?
N7 Cu1 C5 102.3(3) . . ?
N7 Cu1 C9 109.2(3) . . ?
N7 Cu1 C10 106.5(3) . . ?
N7 Cu1 C11 165.0(4) . 2_767 ?
N7 Cu1 C12 173.0(4) . 2_767 ?
N7 Cu1 C14 93.0(3) . . ?
N7 Cu1 C15 22.20(10) . . ?
N7 Cu1 C19 24.93(8) . . ?
N7 Cu1 C20 53.99(15) . . ?
N7 Cu1 C24 101.0(2) . . ?
N8 Cu1 Au1 72.5(3) . . ?
N8 Cu1 Au3 117.4(3) . 1_546 ?
N8 Cu1 N1 72.4(2) . 1_546 ?
N8 Cu1 N6 100.3(4) . . ?
N8 Cu1 N7 78.7(2) . . ?
N8 Cu1 C1 91.3(3) . 1_546 ?
N8 Cu1 C3 74.7(2) . . ?
N8 Cu1 C5 77.0(3) . . ?
N8 Cu1 C9 124.9(4) . . ?
N8 Cu1 C10 154.4(4) . . ?
N8 Cu1 C11 104.4(3) . 2_767 ?
N8 Cu1 C12 95.7(3) . 2_767 ?
N8 Cu1 C14 155.9(4) . . ?
N8 Cu1 C15 100.9(2) . . ?
N8 Cu1 C19 54.39(16) . . ?
N8 Cu1 C20 25.08(9) . . ?
N8 Cu1 C24 22.35(10) . . ?
C1 Cu1 Au1 149.9(3) 1_546 . ?
C1 Cu1 Au3 28.61(6) 1_546 1_546 ?
C1 Cu1 N1 18.88(5) 1_546 1_546 ?
C1 Cu1 C11 136.0(2) 1_546 2_767 ?
C1 Cu1 C12 118.8(2) 1_546 2_767 ?
C3 Cu1 Au1 8.0(3) . . ?
C3 Cu1 Au3 149.7(3) . 1_546 ?
C3 Cu1 N1 143.3(2) . 1_546 ?
C3 Cu1 C1 157.6(2) . 1_546 ?
C3 Cu1 C5 138.1(3) . . ?
C3 Cu1 C11 65.74(15) . 2_767 ?
C3 Cu1 C12 80.63(17) . 2_767 ?
C3 Cu1 C15 107.1(3) . . ?
C3 Cu1 C24 70.70(16) . . ?
C5 Cu1 Au1 141.8(3) . . ?
C5 Cu1 Au3 71.75(16) . 1_546 ?
C5 Cu1 N1 46.41(12) . 1_546 ?
C5 Cu1 C1 50.72(13) . 1_546 ?
C5 Cu1 C11 92.6(2) . 2_767 ?
C5 Cu1 C12 72.07(16) . 2_767 ?
C5 Cu1 C15 108.1(2) . . ?
C5 Cu1 C24 71.3(2) . . ?
C9 Cu1 Au1 152.9(3) . . ?
C9 Cu1 Au3 52.15(12) . 1_546 ?
C9 Cu1 N1 69.49(17) . 1_546 ?
C9 Cu1 C1 56.66(14) . 1_546 ?
C9 Cu1 C3 145.8(3) . . ?
C9 Cu1 C5 47.86(13) . . ?
C9 Cu1 C11 81.27(16) . 2_767 ?
C9 Cu1 C12 70.36(15) . 2_767 ?
C9 Cu1 C15 96.8(2) . . ?
C9 Cu1 C24 115.7(3) . . ?
C10 Cu1 Au1 130.7(3) . . ?
C10 Cu1 Au3 52.69(12) . 1_546 ?
C10 Cu1 N1 89.5(2) . 1_546 ?
C10 Cu1 C1 72.01(16) . 1_546 ?
C10 Cu1 C3 126.7(3) . . ?
C10 Cu1 C5 77.43(19) . . ?
C10 Cu1 C9 29.57(7) . . ?
C10 Cu1 C11 77.18(16) . 2_767 ?
C10 Cu1 C12 76.74(15) . 2_767 ?
C10 Cu1 C15 86.6(2) . . ?
C10 Cu1 C19 130.5(3) . . ?
C10 Cu1 C20 152.9(3) . . ?
C10 Cu1 C24 141.9(3) . . ?
C11 Cu1 Au1 73.6(3) 2_767 . ?
C11 Cu1 Au3 129.33(17) 2_767 1_546 ?
C11 Cu1 N1 139.0(2) 2_767 1_546 ?
C11 Cu1 C12 20.89(4) 2_767 2_767 ?
C12 Cu1 Au1 88.5(3) 2_767 . ?
C12 Cu1 Au3 122.44(18) 2_767 1_546 ?
C14 Cu1 Au1 85.7(3) . . ?
C14 Cu1 Au3 74.83(16) . 1_546 ?
C14 Cu1 N1 121.4(2) . 1_546 ?
C14 Cu1 C1 103.4(2) . 1_546 ?
C14 Cu1 C3 85.1(2) . . ?
C14 Cu1 C5 127.1(2) . . ?
C14 Cu1 C9 79.24(17) . . ?
C14 Cu1 C10 49.67(12) . . ?
C14 Cu1 C11 78.24(17) . 2_767 ?
C14 Cu1 C12 93.80(18) . 2_767 ?
C14 Cu1 C15 72.28(19) . . ?
C14 Cu1 C19 113.2(3) . . ?
C14 Cu1 C20 138.3(3) . . ?
C14 Cu1 C24 153.9(3) . . ?
C15 Cu1 Au1 99.9(3) . . ?
C15 Cu1 Au3 45.40(10) . 1_546 ?
C15 Cu1 N1 64.23(14) . 1_546 ?
C15 Cu1 C1 57.62(13) . 1_546 ?
C15 Cu1 C11 150.3(3) . 2_767 ?
C15 Cu1 C12 163.0(2) . 2_767 ?
C19 Cu1 Au1 81.2(3) . . ?
C19 Cu1 Au3 79.02(17) . 1_546 ?
C19 Cu1 N1 58.74(14) . 1_546 ?
C19 Cu1 C1 68.88(16) . 1_546 ?
C19 Cu1 C3 88.68(19) . . ?
C19 Cu1 C5 99.3(2) . . ?
C19 Cu1 C9 125.5(3) . . ?
C19 Cu1 C11 151.6(2) . 2_767 ?
C19 Cu1 C12 150.1(2) . 2_767 ?
C19 Cu1 C15 46.79(11) . . ?
C19 Cu1 C20 29.37(7) . . ?
C19 Cu1 C24 76.70(17) . . ?
C20 Cu1 Au1 73.6(2) . . ?
C20 Cu1 Au3 101.2(2) . 1_546 ?
C20 Cu1 N1 64.32(15) . 1_546 ?
C20 Cu1 C1 81.10(18) . 1_546 ?
C20 Cu1 C3 78.96(17) . . ?
C20 Cu1 C5 88.2(2) . . ?
C20 Cu1 C9 131.5(3) . . ?
C20 Cu1 C11 126.9(2) . 2_767 ?
C20 Cu1 C12 120.7(2) . 2_767 ?
C20 Cu1 C15 76.08(17) . . ?
C20 Cu1 C24 47.33(11) . . ?
C24 Cu1 Au1 71.6(3) . . ?
C24 Cu1 Au3 131.2(3) . 1_546 ?
C24 Cu1 N1 84.5(2) . 1_546 ?
C24 Cu1 C1 102.7(2) . 1_546 ?
C24 Cu1 C11 83.02(18) . 2_767 ?
C24 Cu1 C12 73.41(17) . 2_767 ?
C24 Cu1 C15 123.2(2) . . ?
Au3 N1 Cu1 73.47(12) . 1_564 ?
C1 N1 Au3 12.717(11) . . ?
C1 N1 Cu1 76.40(12) . 1_564 ?
C2 N2 Au2 18.584(14) . . ?
Cu1 N3 Au1 146.2(5) . . ?
C3 N3 Au1 5.5(3) . . ?
C3 N3 Cu1 144.7(2) . . ?
C4 N4 Au1 11.1(3) . . ?
Cu1 N5 Au3 91.3(2) . 1_546 ?
C10 N5 Au3 66.17(5) . 1_546 ?
C10 N5 Cu1 120.2(3) . . ?
C10 N5 C14 121.24(4) . . ?
C14 N5 Au3 114.01(4) . 1_546 ?
C14 N5 Cu1 118.6(3) . . ?
Cu1 N6 Au3 91.0(2) . 1_546 ?
C5 N6 Au3 112.09(4) . 1_546 ?
C5 N6 Cu1 121.1(2) . . ?
C9 N6 Au3 67.38(5) . 1_546 ?
C9 N6 Cu1 117.4(2) . . ?
C9 N6 C5 121.46(4) . . ?
Cu1 N7 Au3 92.6(2) . 1_546 ?
C15 N7 Au3 55.10(4) . 1_546 ?
C15 N7 Cu1 123.5(2) . . ?
C19 N7 Au3 135.71(4) . 1_546 ?
C19 N7 Cu1 115.5(2) . . ?
C19 N7 C15 119.61(4) . . ?
C20 N8 Cu1 115.8(2) . . ?
C20 N8 C24 120.61(5) . . ?
C24 N8 Cu1 123.2(2) . . ?
Au3 C1 Cu1 89.81(13) . 1_564 ?
N1 C1 Au3 159.546(16) . . ?
N1 C1 Cu1 84.72(12) . 1_564 ?
Au2 C2 Au1 60.8(2) . 2_766 ?
N2 C2 Au1 137.0(3) . 2_766 ?
N2 C2 Au2 150.17(2) . . ?
Au1 C3 Au2 57.4(5) . . ?
Au1 C3 Cu1 159.1(7) . . ?
Cu1 C3 Au2 119.24(16) . . ?
N3 C3 Au1 170.9(5) . . ?
N3 C3 Au2 131.56(4) . . ?
N3 C3 Cu1 22.21(15) . . ?
Au1 C4 Au1 83.9(7) . 2_666 ?
N4 C4 Au1 163.0(5) . . ?
N4 C4 Au1 96.57(17) . 2_666 ?
N6 C5 Cu1 35.62(13) . . ?
C7 C5 Cu1 155.66(13) . . ?
C7 C5 N6 120.07(5) . . ?
C7 C6 C8 136.52(3) . . ?
C5 C7 C6 112.57(5) . . ?
C6 C8 Au3 104.87(5) . 1_546 ?
C6 C8 C9 107.27(6) . . ?
C9 C8 Au3 58.06(4) . 1_546 ?
Cu1 C9 Au3 82.98(15) . 1_546 ?
N6 C9 Au3 89.87(6) . 1_546 ?
N6 C9 Cu1 37.99(17) . . ?
N6 C9 C8 122.12(4) . . ?
N6 C9 C10 110.81(4) . . ?
C8 C9 Au3 100.59(5) . 1_546 ?
C8 C9 Cu1 160.09(17) . . ?
C8 C9 C10 127.07(5) . . ?
C10 C9 Au3 77.74(5) . 1_546 ?
C10 C9 Cu1 72.84(17) . . ?
Cu1 C10 Au3 83.60(16) . 1_546 ?
N5 C10 Au3 91.47(6) . 1_546 ?
N5 C10 Cu1 35.39(18) . . ?
N5 C10 C9 112.97(5) . . ?
C9 C10 Au3 76.25(4) . 1_546 ?
C9 C10 Cu1 77.59(19) . . ?
C11 C10 Au3 101.79(6) . 1_546 ?
C11 C10 Cu1 157.75(18) . . ?
C11 C10 N5 122.39(5) . . ?
C11 C10 C9 124.63(4) . . ?
C10 C11 Cu1 104.80(12) . 2_767 ?
C12 C11 Cu1 85.68(15) . 2_767 ?
C12 C11 C10 109.67(4) . . ?
C11 C12 Cu1 73.43(14) . 2_767 ?
C13 C12 Cu1 111.50(13) . 2_767 ?
C13 C12 C11 133.67(4) . . ?
C14 C13 C12 113.49(5) . . ?
N5 C14 Cu1 36.19(15) . . ?
C13 C14 Cu1 155.70(15) . . ?
C13 C14 N5 119.54(4) . . ?
Au3 C15 Cu1 87.78(15) 1_546 . ?
N7 C15 Au3 102.53(5) . 1_546 ?
N7 C15 Cu1 34.32(13) . . ?
N7 C15 C16 120.42(5) . . ?
C16 C15 Au3 110.01(5) . 1_546 ?
C16 C15 Cu1 153.92(12) . . ?
C15 C16 Au3 49.27(4) . 1_546 ?
C17 C16 Au3 130.33(4) . 1_546 ?
C17 C16 C15 119.55(5) . . ?
C16 C17 C18 120.02(4) . . ?
C17 C18 Au1 107.6(4) . 2_656 ?
C17 C18 C19 119.65(5) . . ?
C19 C18 Au1 130.8(4) . 2_656 ?
N7 C19 Cu1 39.55(15) . . ?
N7 C19 C18 120.10(5) . . ?
N7 C19 C20 114.17(5) . . ?
C18 C19 Cu1 159.44(15) . . ?
C18 C19 C20 125.10(5) . . ?
C20 C19 Cu1 75.43(16) . . ?
N8 C20 Cu1 39.14(16) . . ?
N8 C20 C19 114.20(5) . . ?
N8 C20 C21 119.77(5) . . ?
C19 C20 Cu1 75.20(16) . . ?
C21 C20 Cu1 158.06(15) . . ?
C21 C20 C19 125.96(4) . . ?
C22 C21 C20 119.61(4) . . ?
C23 C22 C21 120.09(5) . . ?
C22 C23 C24 120.32(5) . . ?
N8 C24 Cu1 34.42(13) . . ?
C23 C24 Cu1 152.98(13) . . ?
C23 C24 N8 119.24(5) . . ?

loop_
_geom_bond_atom_site_label_1
_geom_bond_atom_site_label_2
_geom_bond_distance
_geom_bond_site_symmetry_2
_geom_bond_publ_flag
Au1 Au1 4.01(4) 2_666 ?
Au1 Au2 3.114(17) . ?
Au1 C2 3.554(19) 2_766 ?
Au1 C3 1.810(8) . ?
Au2 C2 1.9911(11) 2_766 ?
Au2 C2 1.9911(11) . ?
Au2 C3 3.6881(19) . ?
Au2 C3 3.6881(19) 2_766 ?
Au3 C1 1.9587(11) . ?
Au3 C1 1.9587(11) 2_775 ?
Cu1 N3 1.919(8) . ?
Cu1 N5 1.906(7) . ?
Cu1 N6 2.016(8) . ?
Cu1 N7 2.018(7) . ?
Cu1 N8 2.007(7) . ?
N1 C1 1.1979(9) . ?
N2 C2 1.2185(7) . ?
N3 C3 1.1510(6) . ?
N4 C4 1.1625(7) . ?
N5 C10 1.3617(8) . ?
N5 C14 1.3754(7) . ?
N6 C5 1.3677(8) . ?
N6 C9 1.3634(11) . ?
N7 C15 1.3524(7) . ?
N7 C19 1.3358(11) . ?
N8 C20 1.3476(10) . ?
N8 C24 1.3504(7) . ?
C5 C7 1.3227(6) . ?
C6 C7 1.3292(10) . ?
C6 C8 1.3310(8) . ?
C8 C9 1.3959(7) . ?
C9 C10 1.4695(8) . ?
C10 C11 1.3523(10) . ?
C11 C12 1.3404(7) . ?
C12 C13 1.3351(7) . ?
C13 C14 1.3249(10) . ?
C15 C16 1.3612(9) . ?
C16 C17 1.3417(11) . ?
C17 C18 1.3577(7) . ?
C18 C19 1.3596(9) . ?
C19 C20 1.4507(7) . ?
C20 C21 1.3528(10) . ?
C21 C22 1.3492(7) . ?
C22 C23 1.3456(10) . ?
C23 C24 1.3497(11) . ?
